data_4325070
loop_
_publ_author_name
'Stephen Sproules'
'Aston A. Eagle'
'Michelle K. Taylor'
'Robert W. Gable'
'Jonathan M. White'
'Charles G. Young'

_publ_section_title
;
 Paramagnetic Oxotungsten(V) Complexes Containing the
 Hydrotris(3,5-dimethylpyrazol-1-yl)borate Ligand
;
_journal_name_full 'Inorganic Chemistry'
_journal_page_first 4503
_journal_page_last 4514
_journal_paper_doi 10.1021/ic200161m
_journal_volume 50
_journal_year 2011
_chemical_formula_sum 'C58 H72 B2 N12 O3 S4 W2'
_chemical_formula_weight 1502.84
_chemical_name_systematic
;
 {hydrotris(3,5-dimethylpyrazol-1-yl)borato}oxobis(thiophenolato)tungsten(V)
;
_space_group_IT_number 14
_symmetry_cell_setting monoclinic
_symmetry_space_group_name_Hall '-P 2ybc'
_symmetry_space_group_name_H-M 'P 1 21/c 1'
_atom_sites_solution_hydrogens geom
_atom_sites_solution_primary direct
_atom_sites_solution_secondary difmap
_audit_creation_method SHELXL-97
_cell_angle_alpha 90.00
_cell_angle_beta 102.883(3)
_cell_angle_gamma 90.00
_cell_formula_units_Z 4
_cell_length_a 10.5168(13)
_cell_length_b 27.827(4)
_cell_length_c 21.446(3)
_cell_measurement_reflns_used 5742
_cell_measurement_temperature 130(2)
_cell_measurement_theta_max 26.78
_cell_measurement_theta_min 2.40
_cell_volume 6118.2(14)
_computing_cell_refinement 'Bruker SMART'
_computing_data_collection 'Bruker SMART'
_computing_data_reduction 'Bruker SAINT'
_computing_molecular_graphics 'Bruker SHELXTL'
_computing_publication_material 'Bruker SHELXTL'
_computing_structure_refinement 'Bruker SHELXTL'
_computing_structure_solution 'Bruker SHELXTL'
_diffrn_ambient_temperature 130(2)
_diffrn_measured_fraction_theta_full 0.999
_diffrn_measured_fraction_theta_max 0.999
_diffrn_measurement_device_type 'CCD area detector'
_diffrn_measurement_method 'phi and omega scans'
_diffrn_radiation_monochromator graphite
_diffrn_radiation_source 'fine-focus sealed tube'
_diffrn_radiation_type MoK\a
_diffrn_radiation_wavelength 0.71073
_diffrn_reflns_av_R_equivalents 0.0740
_diffrn_reflns_av_sigmaI/netI 0.0899
_diffrn_reflns_limit_h_max 12
_diffrn_reflns_limit_h_min -12
_diffrn_reflns_limit_k_max 31
_diffrn_reflns_limit_k_min -33
_diffrn_reflns_limit_l_max 25
_diffrn_reflns_limit_l_min -16
_diffrn_reflns_number 31021
_diffrn_reflns_theta_full 25.00
_diffrn_reflns_theta_max 25.00
_diffrn_reflns_theta_min 1.22
_exptl_absorpt_coefficient_mu 3.948
_exptl_absorpt_correction_T_max 1.00
_exptl_absorpt_correction_T_min 0.72
_exptl_absorpt_correction_type multi-scan
_exptl_absorpt_process_details SADABS
_exptl_crystal_colour black
_exptl_crystal_density_diffrn 1.632
_exptl_crystal_description plate
_exptl_crystal_F_000 3000
_exptl_crystal_size_max 0.25
_exptl_crystal_size_mid 0.20
_exptl_crystal_size_min 0.01
_refine_diff_density_max 1.987
_refine_diff_density_min -2.362
_refine_diff_density_rms 0.186
_refine_ls_extinction_method none
_refine_ls_goodness_of_fit_ref 1.069
_refine_ls_hydrogen_treatment constr
_refine_ls_matrix_type full
_refine_ls_number_parameters 730
_refine_ls_number_reflns 10773
_refine_ls_number_restraints 0
_refine_ls_restrained_S_all 1.069
_refine_ls_R_factor_all 0.0868
_refine_ls_R_factor_gt 0.0632
_refine_ls_shift/su_max 0.001
_refine_ls_shift/su_mean 0.000
_refine_ls_structure_factor_coef Fsqd
_refine_ls_weighting_details 'calc w=1/[\s^2^(Fo^2^)+(0.0578P)^2^+12.3118P] where P=(Fo^2^+2Fc^2^)/3'
_refine_ls_weighting_scheme calc
_refine_ls_wR_factor_gt 0.1298
_refine_ls_wR_factor_ref 0.1374
_reflns_number_gt 8259
_reflns_number_total 10773
_reflns_threshold_expression >2sigma(I)
_cod_data_source_file ic200161m_si_002_3.cif
_cod_data_source_block jmwspr15_Tp*WO(SPh)2
_cod_original_cell_volume 6118.1(13)
_cod_original_sg_symbol_H-M 'P 1 21/c 1 '
_cod_database_code 4325070

loop_
_symmetry_equiv_pos_as_xyz
'x, y, z'
'-x, y+1/2, -z+1/2'
'-x, -y, -z'
'x, -y-1/2, z-1/2'

loop_
_atom_site_label
_atom_site_type_symbol
_atom_site_fract_x
_atom_site_fract_y
_atom_site_fract_z
_atom_site_U_iso_or_equiv
_atom_site_adp_type
_atom_site_occupancy
_atom_site_symmetry_multiplicity
_atom_site_calc_flag
_atom_site_refinement_flags
C110 C 0.1631(19) 0.2672(9) 0.8676(10) 0.123(8) Uani 1 1 d .
H11G H 0.2394 0.2454 0.8768 0.148 Uiso 1 1 calc R
H11H H 0.1395 0.2766 0.9081 0.148 Uiso 1 1 calc R
C111 C 0.1866(15) 0.3098(6) 0.8298(7) 0.080(5) Uani 1 1 d .
H11J H 0.1971 0.3390 0.8568 0.096 Uiso 1 1 calc R
H11I H 0.2670 0.3052 0.8137 0.096 Uiso 1 1 calc R
C112 C 0.081(2) 0.3146(9) 0.7797(9) 0.164(13) Uani 1 1 d .
H11K H 0.1090 0.3231 0.7400 0.197 Uiso 1 1 calc R
H11L H 0.0211 0.3397 0.7888 0.197 Uiso 1 1 calc R
C113 C 0.021(2) 0.2689(13) 0.7741(15) 0.182(17) Uani 1 1 d .
H11M H -0.0752 0.2732 0.7637 0.218 Uiso 1 1 calc R
H11N H 0.0445 0.2512 0.7383 0.218 Uiso 1 1 calc R
O3 O 0.051(3) 0.2458(8) 0.8215(11) 0.231(15) Uani 1 1 d .
C11 C 0.7470(12) 0.2357(4) 0.1193(5) 0.045(3) Uani 1 1 d .
H11A H 0.6515 0.2350 0.1075 0.068 Uiso 0.50 1 calc PR
H11B H 0.7785 0.2654 0.1034 0.068 Uiso 0.50 1 calc PR
H11C H 0.7763 0.2343 0.1659 0.068 Uiso 0.50 1 calc PR
H11D H 0.8194 0.2548 0.1437 0.068 Uiso 0.50 1 calc PR
H11E H 0.6923 0.2244 0.1478 0.068 Uiso 0.50 1 calc PR
H11F H 0.6946 0.2555 0.0853 0.068 Uiso 0.50 1 calc PR
C12 C 0.7999(11) 0.1935(4) 0.0903(5) 0.043(3) Uani 1 1 d .
C13 C 0.9325(11) 0.1826(4) 0.0974(5) 0.046(3) Uani 1 1 d .
H13 H 1.0043 0.2014 0.1189 0.055 Uiso 1 1 calc R
C14 C 0.9380(10) 0.1398(4) 0.0677(5) 0.038(3) Uani 1 1 d .
C15 C 1.0562(10) 0.1117(5) 0.0611(6) 0.055(3) Uani 1 1 d .
H15A H 1.0286 0.0820 0.0374 0.083 Uiso 0.50 1 calc PR
H15B H 1.1084 0.1038 0.1037 0.083 Uiso 0.50 1 calc PR
H15C H 1.1085 0.1310 0.0379 0.083 Uiso 0.50 1 calc PR
H15D H 1.1351 0.1292 0.0819 0.083 Uiso 0.50 1 calc PR
H15E H 1.0553 0.1074 0.0157 0.083 Uiso 0.50 1 calc PR
H15F H 1.0552 0.0802 0.0814 0.083 Uiso 0.50 1 calc PR
C21 C 0.3786(9) 0.0484(4) 0.1024(5) 0.036(2) Uani 1 1 d .
H21A H 0.3477 0.0811 0.0907 0.054 Uiso 0.50 1 calc PR
H21B H 0.3895 0.0440 0.1487 0.054 Uiso 0.50 1 calc PR
H21C H 0.3147 0.0252 0.0797 0.054 Uiso 0.50 1 calc PR
H21D H 0.3535 0.0191 0.1220 0.054 Uiso 0.50 1 calc PR
H21E H 0.3117 0.0562 0.0640 0.054 Uiso 0.50 1 calc PR
H21F H 0.3866 0.0750 0.1330 0.054 Uiso 0.50 1 calc PR
C22 C 0.5062(9) 0.0406(3) 0.0845(4) 0.025(2) Uani 1 1 d .
C23 C 0.5778(10) -0.0006(3) 0.0947(5) 0.031(2) Uani 1 1 d .
H23 H 0.5578 -0.0291 0.1150 0.038 Uiso 1 1 calc R
C24 C 0.6884(9) 0.0077(3) 0.0686(4) 0.024(2) Uani 1 1 d .
C25 C 0.8024(10) -0.0240(3) 0.0697(5) 0.038(3) Uani 1 1 d .
H25A H 0.8624 -0.0082 0.0471 0.057 Uiso 0.50 1 calc PR
H25B H 0.7725 -0.0544 0.0485 0.057 Uiso 0.50 1 calc PR
H25C H 0.8474 -0.0302 0.1141 0.057 Uiso 0.50 1 calc PR
H25D H 0.7925 -0.0537 0.0927 0.057 Uiso 0.50 1 calc PR
H25E H 0.8823 -0.0074 0.0913 0.057 Uiso 0.50 1 calc PR
H25F H 0.8075 -0.0317 0.0257 0.057 Uiso 0.50 1 calc PR
C31 C 0.3906(10) 0.1509(4) -0.1515(5) 0.039(3) Uani 1 1 d .
H31A H 0.3559 0.1621 -0.1153 0.059 Uiso 0.50 1 calc PR
H31B H 0.3280 0.1289 -0.1778 0.059 Uiso 0.50 1 calc PR
H31C H 0.4053 0.1784 -0.1775 0.059 Uiso 0.50 1 calc PR
H31D H 0.3702 0.1508 -0.1984 0.059 Uiso 0.50 1 calc PR
H31E H 0.3981 0.1841 -0.1360 0.059 Uiso 0.50 1 calc PR
H31F H 0.3208 0.1345 -0.1363 0.059 Uiso 0.50 1 calc PR
C33 C 0.5960(10) 0.1033(3) -0.1613(5) 0.032(2) Uani 1 1 d .
H33 H 0.5821 0.1011 -0.2065 0.038 Uiso 1 1 calc R
C34 C 0.6989(10) 0.0852(3) -0.1179(4) 0.028(2) Uani 1 1 d .
C35 C 0.8186(10) 0.0607(4) -0.1305(5) 0.037(3) Uani 1 1 d .
H35A H 0.8764 0.0517 -0.0897 0.055 Uiso 0.50 1 calc PR
H35B H 0.8646 0.0828 -0.1535 0.055 Uiso 0.50 1 calc PR
H35C H 0.7927 0.0319 -0.1563 0.055 Uiso 0.50 1 calc PR
H35D H 0.8128 0.0592 -0.1767 0.055 Uiso 0.50 1 calc PR
H35E H 0.8246 0.0281 -0.1128 0.055 Uiso 0.50 1 calc PR
H35F H 0.8964 0.0790 -0.1100 0.055 Uiso 0.50 1 calc PR
C41 C 0.3568(9) 0.2105(3) 0.1223(5) 0.028(2) Uani 1 1 d .
C42 C 0.3491(9) 0.2306(4) 0.1801(5) 0.034(2) Uani 1 1 d .
H42 H 0.4063 0.2197 0.2182 0.041 Uiso 1 1 calc R
C43 C 0.2604(11) 0.2662(4) 0.1834(6) 0.054(3) Uani 1 1 d .
H43 H 0.2556 0.2791 0.2238 0.064 Uiso 1 1 calc R
C44 C 0.1782(13) 0.2832(4) 0.1287(8) 0.063(4) Uani 1 1 d .
H44 H 0.1197 0.3088 0.1310 0.075 Uiso 1 1 calc R
C45 C 0.1816(11) 0.2631(4) 0.0720(6) 0.052(3) Uani 1 1 d .
H45 H 0.1233 0.2741 0.0343 0.062 Uiso 1 1 calc R
C46 C 0.2704(10) 0.2261(4) 0.0678(5) 0.044(3) Uani 1 1 d .
H46 H 0.2709 0.2119 0.0276 0.053 Uiso 1 1 calc R
C51 C 0.5867(10) 0.2425(3) -0.0698(4) 0.032(2) Uani 1 1 d .
C52 C 0.5419(11) 0.2819(4) -0.1047(5) 0.043(3) Uani 1 1 d .
H52 H 0.4681 0.2985 -0.0970 0.052 Uiso 1 1 calc R
C53 C 0.6032(12) 0.2984(4) -0.1520(6) 0.058(3) Uani 1 1 d .
H53 H 0.5724 0.3263 -0.1761 0.070 Uiso 1 1 calc R
C54 C 0.7086(12) 0.2735(4) -0.1631(6) 0.052(3) Uani 1 1 d .
H54 H 0.7494 0.2838 -0.1961 0.062 Uiso 1 1 calc R
C55 C 0.7562(11) 0.2336(4) -0.1264(5) 0.044(3) Uani 1 1 d .
H55 H 0.8294 0.2167 -0.1343 0.053 Uiso 1 1 calc R
C56 C 0.6974(10) 0.2184(4) -0.0786(5) 0.037(3) Uani 1 1 d .
H56 H 0.7318 0.1921 -0.0520 0.045 Uiso 1 1 calc R
C61 C 0.0261(9) 0.3922(4) 0.2393(5) 0.035(2) Uani 1 1 d .
H61A H 0.0444 0.4242 0.2244 0.053 Uiso 0.50 1 calc PR
H61B H 0.0736 0.3680 0.2202 0.053 Uiso 0.50 1 calc PR
H61C H 0.0543 0.3908 0.2860 0.053 Uiso 0.50 1 calc PR
H61D H 0.0705 0.3645 0.2626 0.053 Uiso 0.50 1 calc PR
H61E H 0.0412 0.4207 0.2669 0.053 Uiso 0.50 1 calc PR
H61F H 0.0605 0.3979 0.2010 0.053 Uiso 0.50 1 calc PR
C62 C -0.1164(9) 0.3824(3) 0.2199(4) 0.027(2) Uani 1 1 d .
C63 C -0.1758(9) 0.3406(3) 0.2327(4) 0.029(2) Uani 1 1 d .
H63 H -0.1346 0.3135 0.2556 0.035 Uiso 1 1 calc R
C64 C -0.3075(9) 0.3458(3) 0.2055(4) 0.027(2) Uani 1 1 d .
C65 C -0.4169(9) 0.3112(3) 0.2027(5) 0.033(2) Uani 1 1 d .
H65A H -0.4990 0.3262 0.1807 0.050 Uiso 0.50 1 calc PR
H65B H -0.4224 0.3023 0.2463 0.050 Uiso 0.50 1 calc PR
H65C H -0.4011 0.2823 0.1794 0.050 Uiso 0.50 1 calc PR
H65D H -0.3827 0.2811 0.2235 0.050 Uiso 0.50 1 calc PR
H65E H -0.4593 0.3049 0.1580 0.050 Uiso 0.50 1 calc PR
H65F H -0.4806 0.3249 0.2249 0.050 Uiso 0.50 1 calc PR
C71 C -0.3409(11) 0.5799(4) 0.2256(5) 0.045(3) Uani 1 1 d .
H71A H -0.2600 0.5785 0.2102 0.068 Uiso 0.50 1 calc PR
H71B H -0.3203 0.5862 0.2717 0.068 Uiso 0.50 1 calc PR
H71C H -0.3964 0.6057 0.2034 0.068 Uiso 0.50 1 calc PR
H71D H -0.3911 0.6018 0.2467 0.068 Uiso 0.50 1 calc PR
H71E H -0.3309 0.5941 0.1852 0.068 Uiso 0.50 1 calc PR
H71F H -0.2547 0.5745 0.2535 0.068 Uiso 0.50 1 calc PR
C72 C -0.4104(10) 0.5336(4) 0.2128(4) 0.032(2) Uani 1 1 d .
C73 C -0.5274(10) 0.5215(4) 0.2270(4) 0.034(2) Uani 1 1 d .
H74 H -0.5766 0.5411 0.2493 0.041 Uiso 1 1 calc R
C74 C -0.5609(9) 0.4768(4) 0.2038(4) 0.027(2) Uani 1 1 d .
C75 C -0.6781(9) 0.4470(4) 0.2048(5) 0.033(2) Uani 1 1 d .
H75A H -0.6720 0.4165 0.1830 0.050 Uiso 0.50 1 calc PR
H75B H -0.7567 0.4642 0.1829 0.050 Uiso 0.50 1 calc PR
H75C H -0.6827 0.4408 0.2493 0.050 Uiso 0.50 1 calc PR
H75D H -0.7356 0.4646 0.2271 0.050 Uiso 0.50 1 calc PR
H75E H -0.6509 0.4168 0.2272 0.050 Uiso 0.50 1 calc PR
H75F H -0.7249 0.4402 0.1609 0.050 Uiso 0.50 1 calc PR
C81 C -0.2771(9) 0.4896(4) -0.0339(4) 0.032(2) Uani 1 1 d .
H81A H -0.2103 0.5054 -0.0013 0.048 Uiso 0.50 1 calc PR
H81B H -0.3330 0.5139 -0.0595 0.048 Uiso 0.50 1 calc PR
H81C H -0.2350 0.4703 -0.0619 0.048 Uiso 0.50 1 calc PR
H81D H -0.3085 0.4877 -0.0805 0.048 Uiso 0.50 1 calc PR
H81E H -0.1858 0.4792 -0.0223 0.048 Uiso 0.50 1 calc PR
H81F H -0.2839 0.5228 -0.0199 0.048 Uiso 0.50 1 calc PR
C82 C -0.3585(8) 0.4575(3) -0.0021(4) 0.021(2) Uani 1 1 d .
C83 C -0.4618(9) 0.4285(4) -0.0319(4) 0.032(2) Uani 1 1 d .
H83 H -0.4940 0.4240 -0.0765 0.038 Uiso 1 1 calc R
C84 C -0.5078(8) 0.4077(3) 0.0171(4) 0.0182(19) Uani 1 1 d .
C85 C -0.6162(9) 0.3722(4) 0.0128(5) 0.033(2) Uani 1 1 d .
H85A H -0.6256 0.3639 0.0560 0.050 Uiso 0.50 1 calc PR
H85B H -0.5963 0.3431 -0.0089 0.050 Uiso 0.50 1 calc PR
H85C H -0.6978 0.3862 -0.0114 0.050 Uiso 0.50 1 calc PR
H85D H -0.6542 0.3649 -0.0322 0.050 Uiso 0.50 1 calc PR
H85E H -0.6835 0.3857 0.0327 0.050 Uiso 0.50 1 calc PR
H85F H -0.5820 0.3426 0.0352 0.050 Uiso 0.50 1 calc PR
C91 C 0.0552(8) 0.5492(3) 0.2372(4) 0.021(2) Uani 1 1 d .
C92 C 0.1214(9) 0.5677(3) 0.2953(4) 0.027(2) Uani 1 1 d .
H92 H 0.0974 0.5580 0.3336 0.033 Uiso 1 1 calc R
C93 C 0.2218(9) 0.5999(3) 0.2983(4) 0.030(2) Uani 1 1 d .
H93 H 0.2679 0.6119 0.3385 0.037 Uiso 1 1 calc R
C94 C 0.2550(9) 0.6147(3) 0.2432(4) 0.028(2) Uani 1 1 d .
H94 H 0.3250 0.6366 0.2454 0.034 Uiso 1 1 calc R
C95 C 0.1887(9) 0.5982(3) 0.1850(4) 0.029(2) Uani 1 1 d .
H95 H 0.2107 0.6095 0.1470 0.034 Uiso 1 1 calc R
C96 C 0.0892(9) 0.5649(3) 0.1815(4) 0.029(2) Uani 1 1 d .
H96 H 0.0442 0.5529 0.1412 0.035 Uiso 1 1 calc R
C101 C -0.0503(9) 0.4096(3) 0.0474(4) 0.027(2) Uani 1 1 d .
C102 C 0.0205(9) 0.4080(4) 0.0009(5) 0.035(2) Uani 1 1 d .
H102 H 0.0768 0.4340 -0.0029 0.041 Uiso 1 1 calc R
C103 C 0.0121(10) 0.3700(4) -0.0398(5) 0.037(2) Uani 1 1 d .
H103 H 0.0630 0.3695 -0.0713 0.044 Uiso 1 1 calc R
C104 C -0.0716(10) 0.3320(4) -0.0351(5) 0.042(3) Uani 1 1 d .
H104 H -0.0783 0.3053 -0.0631 0.051 Uiso 1 1 calc R
C105 C -0.1448(10) 0.3339(4) 0.0111(5) 0.040(3) Uani 1 1 d .
H105 H -0.2036 0.3085 0.0141 0.049 Uiso 1 1 calc R
C106 C -0.1329(10) 0.3716(4) 0.0519(5) 0.034(2) Uani 1 1 d .
H106 H -0.1820 0.3720 0.0841 0.041 Uiso 1 1 calc R
32 C 0.5154(10) 0.1254(3) -0.1273(4) 0.029(2) Uani 1 1 d .
B1 B 0.7644(11) 0.0804(4) 0.0073(5) 0.026(2) Uani 1 1 d .
H1 H 0.8394 0.0598 0.0022 0.032 Uiso 1 1 calc R
B2 B -0.4500(10) 0.4133(4) 0.1414(5) 0.027(2) Uani 1 1 d .
H2 H -0.5266 0.3919 0.1410 0.032 Uiso 1 1 calc R
N11 N 0.7257(8) 0.1575(3) 0.0583(3) 0.0263(18) Uani 1 1 d .
N12 N 0.8148(7) 0.1243(3) 0.0444(3) 0.0260(18) Uani 1 1 d .
N21 N 0.5643(7) 0.0735(3) 0.0543(3) 0.0199(16) Uani 1 1 d .
N22 N 0.6772(7) 0.0520(3) 0.0437(3) 0.0226(17) Uani 1 1 d .
N31 N 0.5692(7) 0.1199(3) -0.0641(3) 0.0216(16) Uani 1 1 d .
N32 N 0.6836(7) 0.0945(3) -0.0587(3) 0.0272(18) Uani 1 1 d .
N61 N -0.2072(6) 0.4138(3) 0.1871(3) 0.0221(17) Uani 1 1 d .
N62 N -0.3242(7) 0.3899(3) 0.1789(3) 0.0211(16) Uani 1 1 d .
N71 N -0.3723(7) 0.4965(3) 0.1805(3) 0.0235(17) Uani 1 1 d .
N72 N -0.4653(7) 0.4607(3) 0.1746(3) 0.0211(16) Uani 1 1 d .
N81 N -0.3401(7) 0.4535(3) 0.0615(3) 0.0234(17) Uani 1 1 d .
N82 N -0.4357(7) 0.4232(3) 0.0728(3) 0.0234(17) Uani 1 1 d .
O1 O 0.3476(6) 0.1280(3) -0.0130(3) 0.0384(18) Uani 1 1 d .
O2 O -0.2220(6) 0.5439(2) 0.1055(3) 0.0299(15) Uani 1 1 d .
S2 S 0.4775(3) 0.16608(10) 0.12382(11) 0.0349(6) Uani 1 1 d .
S3 S 0.4967(3) 0.22676(10) -0.01154(13) 0.0448(8) Uani 1 1 d .
S4 S -0.0702(2) 0.50748(10) 0.24046(11) 0.0342(6) Uani 1 1 d .
S5 S -0.0212(2) 0.45994(9) 0.10038(11) 0.0293(6) Uani 1 1 d .
W1 W 0.50368(4) 0.144523(14) 0.019562(17) 0.02491(12) Uani 1 1 d .
W2 W -0.20409(4) 0.488319(14) 0.137904(16) 0.02321(12) Uani 1 1 d .

loop_
_atom_site_aniso_label
_atom_site_aniso_U_11
_atom_site_aniso_U_22
_atom_site_aniso_U_33
_atom_site_aniso_U_23
_atom_site_aniso_U_13
_atom_site_aniso_U_12
C110 0.092(15) 0.17(2) 0.118(17) 0.050(16) 0.050(13) 0.067(15)
C111 0.088(12) 0.102(13) 0.052(9) -0.006(9) 0.020(8) -0.018(10)
C112 0.18(2) 0.18(3) 0.090(15) -0.052(16) -0.060(15) 0.11(2)
C113 0.068(15) 0.27(4) 0.22(3) -0.15(3) 0.057(18) -0.09(2)
O3 0.39(4) 0.179(19) 0.17(2) -0.058(16) 0.15(2) -0.20(2)
C11 0.063(8) 0.025(6) 0.049(7) -0.008(5) 0.013(6) -0.001(5)
C12 0.061(8) 0.022(6) 0.054(7) -0.004(5) 0.031(6) -0.005(5)
C13 0.045(7) 0.055(8) 0.044(7) -0.018(6) 0.021(5) -0.015(6)
C14 0.040(7) 0.043(7) 0.034(6) -0.002(5) 0.013(5) 0.001(5)
C15 0.019(6) 0.068(9) 0.079(9) -0.014(7) 0.013(5) -0.004(6)
C21 0.034(6) 0.041(6) 0.032(6) 0.007(5) 0.006(4) 0.003(5)
C22 0.035(6) 0.026(5) 0.015(4) 0.004(4) 0.010(4) 0.000(4)
C23 0.037(6) 0.027(6) 0.036(6) 0.003(5) 0.022(5) -0.007(4)
C24 0.034(6) 0.017(5) 0.020(5) -0.005(4) 0.007(4) 0.005(4)
C25 0.052(7) 0.020(5) 0.041(6) 0.000(5) 0.009(5) 0.009(5)
C31 0.043(7) 0.053(7) 0.025(5) 0.005(5) 0.013(5) 0.009(5)
C33 0.044(6) 0.035(6) 0.021(5) -0.001(5) 0.016(4) -0.005(5)
C34 0.048(6) 0.024(5) 0.021(5) -0.005(4) 0.022(5) 0.001(5)
C35 0.048(7) 0.041(6) 0.031(6) -0.010(5) 0.029(5) 0.003(5)
C41 0.026(5) 0.026(5) 0.039(6) 0.002(5) 0.022(4) 0.003(4)
C42 0.030(6) 0.040(6) 0.036(6) -0.016(5) 0.018(4) -0.005(5)
C43 0.041(7) 0.055(8) 0.071(9) -0.029(7) 0.027(6) -0.005(6)
C44 0.061(9) 0.033(7) 0.109(12) -0.005(8) 0.051(9) 0.012(6)
C45 0.042(7) 0.055(8) 0.067(8) 0.023(7) 0.028(6) 0.014(6)
C46 0.038(7) 0.058(8) 0.042(6) 0.012(6) 0.022(5) 0.020(6)
C51 0.051(7) 0.027(6) 0.021(5) -0.004(4) 0.013(5) -0.004(5)
C52 0.041(7) 0.044(7) 0.044(7) 0.015(6) 0.008(5) -0.002(5)
C53 0.062(9) 0.047(8) 0.062(8) 0.034(7) 0.006(7) -0.004(7)
C54 0.062(9) 0.049(8) 0.047(7) 0.021(6) 0.017(6) -0.017(6)
C55 0.047(7) 0.045(7) 0.046(7) -0.014(6) 0.022(5) -0.015(5)
C56 0.049(7) 0.027(6) 0.040(6) -0.001(5) 0.020(5) -0.005(5)
C61 0.023(5) 0.045(6) 0.038(6) 0.005(5) 0.007(4) 0.000(5)
C62 0.029(5) 0.032(6) 0.022(5) -0.012(4) 0.008(4) 0.002(4)
C63 0.037(6) 0.022(5) 0.031(5) 0.015(4) 0.015(4) 0.007(4)
C64 0.027(5) 0.028(6) 0.029(5) -0.004(4) 0.015(4) -0.004(4)
C65 0.034(6) 0.021(5) 0.051(7) 0.001(5) 0.022(5) -0.003(4)
C71 0.061(8) 0.033(6) 0.045(7) 0.000(5) 0.019(6) -0.008(6)
C72 0.040(6) 0.036(6) 0.023(5) 0.004(5) 0.014(4) 0.002(5)
C73 0.040(6) 0.035(6) 0.028(5) -0.001(5) 0.012(5) 0.002(5)
C74 0.021(5) 0.040(6) 0.019(5) 0.000(4) 0.004(4) 0.007(4)
C75 0.018(5) 0.051(7) 0.035(6) 0.003(5) 0.015(4) 0.002(5)
C81 0.028(6) 0.044(6) 0.026(5) 0.011(5) 0.009(4) 0.001(5)
C82 0.022(5) 0.023(5) 0.022(5) 0.007(4) 0.012(4) -0.002(4)
C83 0.035(6) 0.044(6) 0.018(5) 0.003(5) 0.008(4) 0.003(5)
C84 0.014(4) 0.029(5) 0.011(4) 0.004(4) 0.003(3) 0.002(4)
C85 0.029(6) 0.035(6) 0.033(6) -0.016(5) -0.002(4) -0.011(4)
C91 0.024(5) 0.022(5) 0.019(5) 0.013(4) 0.008(4) 0.003(4)
C92 0.035(6) 0.037(6) 0.010(4) -0.004(4) 0.004(4) 0.001(5)
C93 0.032(6) 0.036(6) 0.018(5) -0.003(4) -0.008(4) -0.014(5)
C94 0.030(5) 0.029(6) 0.026(5) 0.003(4) 0.005(4) -0.008(4)
C95 0.036(6) 0.034(6) 0.015(5) 0.008(4) 0.003(4) -0.005(5)
C96 0.033(6) 0.033(6) 0.019(5) 0.005(4) 0.002(4) -0.011(5)
C101 0.025(5) 0.025(5) 0.027(5) 0.004(4) -0.002(4) 0.001(4)
C102 0.026(6) 0.040(6) 0.038(6) 0.001(5) 0.008(4) -0.004(5)
C103 0.036(6) 0.040(7) 0.032(6) 0.004(5) 0.003(4) 0.006(5)
C104 0.044(7) 0.045(7) 0.031(6) 0.000(5) -0.007(5) 0.002(6)
C105 0.047(7) 0.031(6) 0.039(6) 0.006(5) 0.001(5) -0.006(5)
C106 0.035(6) 0.036(6) 0.034(6) 0.007(5) 0.011(5) -0.005(5)
32 0.047(6) 0.032(6) 0.010(4) 0.000(4) 0.010(4) 0.002(5)
B1 0.030(6) 0.027(6) 0.025(6) -0.001(5) 0.011(5) 0.001(5)
B2 0.021(6) 0.038(7) 0.023(6) 0.005(5) 0.009(4) -0.007(5)
N11 0.044(5) 0.018(4) 0.019(4) -0.002(3) 0.012(3) 0.003(4)
N12 0.022(4) 0.034(5) 0.022(4) -0.001(4) 0.005(3) 0.003(4)
N21 0.022(4) 0.027(4) 0.012(4) 0.007(3) 0.008(3) 0.007(3)
N22 0.027(4) 0.018(4) 0.020(4) 0.003(3) 0.000(3) 0.003(3)
N31 0.029(4) 0.017(4) 0.020(4) -0.002(3) 0.008(3) 0.005(3)
N32 0.030(5) 0.027(4) 0.027(4) 0.000(4) 0.013(3) 0.006(4)
N61 0.014(4) 0.033(5) 0.019(4) 0.002(3) 0.004(3) -0.009(3)
N62 0.018(4) 0.025(4) 0.020(4) 0.009(3) 0.007(3) -0.004(3)
N71 0.025(4) 0.024(4) 0.021(4) 0.000(3) 0.005(3) -0.004(3)
N72 0.017(4) 0.028(4) 0.017(4) 0.004(3) 0.003(3) 0.001(3)
N81 0.026(4) 0.031(5) 0.014(4) -0.003(3) 0.006(3) -0.005(3)
N82 0.018(4) 0.033(5) 0.018(4) 0.004(3) 0.003(3) -0.006(3)
O1 0.039(4) 0.053(5) 0.025(4) 0.009(3) 0.012(3) 0.019(4)
O2 0.036(4) 0.037(4) 0.017(3) 0.000(3) 0.005(3) -0.008(3)
S2 0.0436(16) 0.0461(16) 0.0188(12) 0.0038(12) 0.0150(11) 0.0200(13)
S3 0.074(2) 0.0371(16) 0.0328(15) 0.0108(13) 0.0315(14) 0.0267(14)
S4 0.0358(15) 0.0489(17) 0.0174(12) 0.0055(12) 0.0049(10) -0.0190(12)
S5 0.0231(13) 0.0392(15) 0.0268(13) -0.0007(11) 0.0080(10) -0.0100(11)
W1 0.0308(2) 0.0307(2) 0.0163(2) 0.00403(17) 0.01169(15) 0.01188(17)
W2 0.0224(2) 0.0315(2) 0.0163(2) 0.00210(17) 0.00561(14) -0.00935(17)

loop_
_atom_type_symbol
_atom_type_description
_atom_type_scat_dispersion_real
_atom_type_scat_dispersion_imag
_atom_type_scat_source
C C 0.0033 0.0016 'International Tables Vol C Tables 4.2.6.8 and 6.1.1.4'
H H 0.0000 0.0000 'International Tables Vol C Tables 4.2.6.8 and 6.1.1.4'
B B 0.0013 0.0007 'International Tables Vol C Tables 4.2.6.8 and 6.1.1.4'
N N 0.0061 0.0033 'International Tables Vol C Tables 4.2.6.8 and 6.1.1.4'
O O 0.0106 0.0060 'International Tables Vol C Tables 4.2.6.8 and 6.1.1.4'
S S 0.1246 0.1234 'International Tables Vol C Tables 4.2.6.8 and 6.1.1.4'
W W -0.8490 6.8722 'International Tables Vol C Tables 4.2.6.8 and 6.1.1.4'

loop_
_geom_angle_atom_site_label_1
_geom_angle_atom_site_label_2
_geom_angle_atom_site_label_3
_geom_angle
O3 C110 C111 99.3(15)
O3 C110 H11G 111.9
C111 C110 H11G 111.9
O3 C110 H11H 111.9
C111 C110 H11H 111.9
H11G C110 H11H 109.6
C112 C111 C110 107.6(19)
C112 C111 H11J 110.2
C110 C111 H11J 110.2
C112 C111 H11I 110.2
C110 C111 H11I 110.2
H11J C111 H11I 108.5
C111 C112 C113 105(2)
C111 C112 H11K 110.8
C113 C112 H11K 110.8
C111 C112 H11L 110.8
C113 C112 H11L 110.8
H11K C112 H11L 108.9
O3 C113 C112 113(2)
O3 C113 H11M 109.1
C112 C113 H11M 109.1
O3 C113 H11N 109.1
C112 C113 H11N 109.1
H11M C113 H11N 107.8
C113 O3 C110 112(2)
C12 C11 H11A 109.5
C12 C11 H11B 109.5
H11A C11 H11B 109.5
C12 C11 H11C 109.5
H11A C11 H11C 109.5
H11B C11 H11C 109.5
C12 C11 H11D 109.5
H11A C11 H11D 141.1
H11B C11 H11D 56.3
H11C C11 H11D 56.3
C12 C11 H11E 109.5
H11A C11 H11E 56.3
H11B C11 H11E 141.1
H11C C11 H11E 56.3
H11D C11 H11E 109.5
C12 C11 H11F 109.5
H11A C11 H11F 56.3
H11B C11 H11F 56.3
H11C C11 H11F 141.1
H11D C11 H11F 109.5
H11E C11 H11F 109.5
N11 C12 C13 110.0(9)
N11 C12 C11 124.3(10)
C13 C12 C11 125.4(10)
C14 C13 C12 106.5(10)
C14 C13 H13 126.7
C12 C13 H13 126.7
N12 C14 C13 108.4(9)
N12 C14 C15 123.0(9)
C13 C14 C15 128.6(10)
C14 C15 H15A 109.5
C14 C15 H15B 109.5
H15A C15 H15B 109.5
C14 C15 H15C 109.5
H15A C15 H15C 109.5
H15B C15 H15C 109.5
C14 C15 H15D 109.5
H15A C15 H15D 141.1
H15B C15 H15D 56.3
H15C C15 H15D 56.3
C14 C15 H15E 109.5
H15A C15 H15E 56.3
H15B C15 H15E 141.1
H15C C15 H15E 56.3
H15D C15 H15E 109.5
C14 C15 H15F 109.5
H15A C15 H15F 56.3
H15B C15 H15F 56.3
H15C C15 H15F 141.1
H15D C15 H15F 109.5
H15E C15 H15F 109.5
C22 C21 H21A 109.5
C22 C21 H21B 109.5
H21A C21 H21B 109.5
C22 C21 H21C 109.5
H21A C21 H21C 109.5
H21B C21 H21C 109.5
C22 C21 H21D 109.5
H21A C21 H21D 141.1
H21B C21 H21D 56.3
H21C C21 H21D 56.3
C22 C21 H21E 109.5
H21A C21 H21E 56.3
H21B C21 H21E 141.1
H21C C21 H21E 56.3
H21D C21 H21E 109.5
C22 C21 H21F 109.5
H21A C21 H21F 56.3
H21B C21 H21F 56.3
H21C C21 H21F 141.1
H21D C21 H21F 109.5
H21E C21 H21F 109.5
N21 C22 C23 110.8(8)
N21 C22 C21 123.9(8)
C23 C22 C21 125.2(8)
C22 C23 C24 105.7(8)
C22 C23 H23 127.1
C24 C23 H23 127.1
N22 C24 C23 107.6(8)
N22 C24 C25 123.5(8)
C23 C24 C25 128.8(9)
C24 C25 H25A 109.5
C24 C25 H25B 109.5
H25A C25 H25B 109.5
C24 C25 H25C 109.5
H25A C25 H25C 109.5
H25B C25 H25C 109.5
C24 C25 H25D 109.5
H25A C25 H25D 141.1
H25B C25 H25D 56.3
H25C C25 H25D 56.3
C24 C25 H25E 109.5
H25A C25 H25E 56.3
H25B C25 H25E 141.1
H25C C25 H25E 56.3
H25D C25 H25E 109.5
C24 C25 H25F 109.5
H25A C25 H25F 56.3
H25B C25 H25F 56.3
H25C C25 H25F 141.1
H25D C25 H25F 109.5
H25E C25 H25F 109.5
32 C31 H31A 109.5
32 C31 H31B 109.5
H31A C31 H31B 109.5
32 C31 H31C 109.5
H31A C31 H31C 109.5
H31B C31 H31C 109.5
32 C31 H31D 109.5
H31A C31 H31D 141.1
H31B C31 H31D 56.3
H31C C31 H31D 56.3
32 C31 H31E 109.5
H31A C31 H31E 56.3
H31B C31 H31E 141.1
H31C C31 H31E 56.3
H31D C31 H31E 109.5
32 C31 H31F 109.5
H31A C31 H31F 56.3
H31B C31 H31F 56.3
H31C C31 H31F 141.1
H31D C31 H31F 109.5
H31E C31 H31F 109.5
C34 C33 32 107.1(8)
C34 C33 H33 126.5
32 C33 H33 126.5
N32 C34 C33 109.4(8)
N32 C34 C35 122.6(9)
C33 C34 C35 128.0(8)
C34 C35 H35A 109.5
C34 C35 H35B 109.5
H35A C35 H35B 109.5
C34 C35 H35C 109.5
H35A C35 H35C 109.5
H35B C35 H35C 109.5
C34 C35 H35D 109.5
H35A C35 H35D 141.1
H35B C35 H35D 56.3
H35C C35 H35D 56.3
C34 C35 H35E 109.5
H35A C35 H35E 56.3
H35B C35 H35E 141.1
H35C C35 H35E 56.3
H35D C35 H35E 109.5
C34 C35 H35F 109.5
H35A C35 H35F 56.3
H35B C35 H35F 56.3
H35C C35 H35F 141.1
H35D C35 H35F 109.5
H35E C35 H35F 109.5
C42 C41 C46 118.2(9)
C42 C41 S2 116.9(8)
C46 C41 S2 124.8(8)
C43 C42 C41 121.1(10)
C43 C42 H42 119.4
C41 C42 H42 119.4
C42 C43 C44 120.5(11)
C42 C43 H43 119.7
C44 C43 H43 119.7
C45 C44 C43 119.3(11)
C45 C44 H44 120.4
C43 C44 H44 120.4
C44 C45 C46 120.9(12)
C44 C45 H45 119.5
C46 C45 H45 119.5
C41 C46 C45 119.8(11)
C41 C46 H46 120.1
C45 C46 H46 120.1
C52 C51 C56 121.0(9)
C52 C51 S3 114.4(8)
C56 C51 S3 124.6(8)
C51 C52 C53 120.6(11)
C51 C52 H52 119.7
C53 C52 H52 119.7
C54 C53 C52 118.8(11)
C54 C53 H53 120.6
C52 C53 H53 120.6
C53 C54 C55 120.6(10)
C53 C54 H54 119.7
C55 C54 H54 119.7
C56 C55 C54 120.1(11)
C56 C55 H55 119.9
C54 C55 H55 119.9
C55 C56 C51 118.8(10)
C55 C56 H56 120.6
C51 C56 H56 120.6
C62 C61 H61A 109.5
C62 C61 H61B 109.5
H61A C61 H61B 109.5
C62 C61 H61C 109.5
H61A C61 H61C 109.5
H61B C61 H61C 109.5
C62 C61 H61D 109.5
H61A C61 H61D 141.1
H61B C61 H61D 56.3
H61C C61 H61D 56.3
C62 C61 H61E 109.5
H61A C61 H61E 56.3
H61B C61 H61E 141.1
H61C C61 H61E 56.3
H61D C61 H61E 109.5
C62 C61 H61F 109.5
H61A C61 H61F 56.3
H61B C61 H61F 56.3
H61C C61 H61F 141.1
H61D C61 H61F 109.5
H61E C61 H61F 109.5
N61 C62 C63 110.3(8)
N61 C62 C61 124.8(9)
C63 C62 C61 124.9(9)
C62 C63 C64 106.4(8)
C62 C63 H63 126.8
C64 C63 H63 126.8
N62 C64 C63 107.3(8)
N62 C64 C65 123.0(8)
C63 C64 C65 129.7(9)
C64 C65 H65A 109.5
C64 C65 H65B 109.5
H65A C65 H65B 109.5
C64 C65 H65C 109.5
H65A C65 H65C 109.5
H65B C65 H65C 109.5
C64 C65 H65D 109.5
H65A C65 H65D 141.1
H65B C65 H65D 56.3
H65C C65 H65D 56.3
C64 C65 H65E 109.5
H65A C65 H65E 56.3
H65B C65 H65E 141.1
H65C C65 H65E 56.3
H65D C65 H65E 109.5
C64 C65 H65F 109.5
H65A C65 H65F 56.3
H65B C65 H65F 56.3
H65C C65 H65F 141.1
H65D C65 H65F 109.5
H65E C65 H65F 109.5
C72 C71 H71A 109.5
C72 C71 H71B 109.5
H71A C71 H71B 109.5
C72 C71 H71C 109.5
H71A C71 H71C 109.5
H71B C71 H71C 109.5
C72 C71 H71D 109.5
H71A C71 H71D 141.1
H71B C71 H71D 56.3
H71C C71 H71D 56.3
C72 C71 H71E 109.5
H71A C71 H71E 56.3
H71B C71 H71E 141.1
H71C C71 H71E 56.3
H71D C71 H71E 109.5
C72 C71 H71F 109.5
H71A C71 H71F 56.3
H71B C71 H71F 56.3
H71C C71 H71F 141.1
H71D C71 H71F 109.5
H71E C71 H71F 109.5
N71 C72 C73 108.0(9)
N71 C72 C71 124.8(9)
C73 C72 C71 127.1(9)
C74 C73 C72 108.4(9)
C74 C73 H74 125.8
C72 C73 H74 125.8
C73 C74 N72 108.1(8)
C73 C74 C75 130.7(9)
N72 C74 C75 121.2(8)
C74 C75 H75A 109.5
C74 C75 H75B 109.5
H75A C75 H75B 109.5
C74 C75 H75C 109.5
H75A C75 H75C 109.5
H75B C75 H75C 109.5
C74 C75 H75D 109.5
H75A C75 H75D 141.1
H75B C75 H75D 56.3
H75C C75 H75D 56.3
C74 C75 H75E 109.5
H75A C75 H75E 56.3
H75B C75 H75E 141.1
H75C C75 H75E 56.3
H75D C75 H75E 109.5
C74 C75 H75F 109.5
H75A C75 H75F 56.3
H75B C75 H75F 56.3
H75C C75 H75F 141.1
H75D C75 H75F 109.5
H75E C75 H75F 109.5
C82 C81 H81A 109.5
C82 C81 H81B 109.5
H81A C81 H81B 109.5
C82 C81 H81C 109.5
H81A C81 H81C 109.5
H81B C81 H81C 109.5
C82 C81 H81D 109.5
H81A C81 H81D 141.1
H81B C81 H81D 56.3
H81C C81 H81D 56.3
C82 C81 H81E 109.5
H81A C81 H81E 56.3
H81B C81 H81E 141.1
H81C C81 H81E 56.3
H81D C81 H81E 109.5
C82 C81 H81F 109.5
H81A C81 H81F 56.3
H81B C81 H81F 56.3
H81C C81 H81F 141.1
H81D C81 H81F 109.5
H81E C81 H81F 109.5
N81 C82 C83 109.9(7)
N81 C82 C81 123.0(8)
C83 C82 C81 127.1(8)
C84 C83 C82 105.4(8)
C84 C83 H83 127.3
C82 C83 H83 127.3
N82 C84 C83 108.7(8)
N82 C84 C85 122.7(7)
C83 C84 C85 128.6(8)
C84 C85 H85A 109.5
C84 C85 H85B 109.5
H85A C85 H85B 109.5
C84 C85 H85C 109.5
H85A C85 H85C 109.5
H85B C85 H85C 109.5
C84 C85 H85D 109.5
H85A C85 H85D 141.1
H85B C85 H85D 56.3
H85C C85 H85D 56.3
C84 C85 H85E 109.5
H85A C85 H85E 56.3
H85B C85 H85E 141.1
H85C C85 H85E 56.3
H85D C85 H85E 109.5
C84 C85 H85F 109.5
H85A C85 H85F 56.3
H85B C85 H85F 56.3
H85C C85 H85F 141.1
H85D C85 H85F 109.5
H85E C85 H85F 109.5
C92 C91 C96 118.8(8)
C92 C91 S4 116.0(6)
C96 C91 S4 125.2(7)
C93 C92 C91 120.7(8)
C93 C92 H92 119.6
C91 C92 H92 119.6
C94 C93 C92 119.8(8)
C94 C93 H93 120.1
C92 C93 H93 120.1
C95 C94 C93 120.8(9)
C95 C94 H94 119.6
C93 C94 H94 119.6
C94 C95 C96 120.0(8)
C94 C95 H95 120.0
C96 C95 H95 120.0
C95 C96 C91 119.9(8)
C95 C96 H96 120.0
C91 C96 H96 120.0
C102 C101 C106 118.4(9)
C102 C101 S5 116.4(7)
C106 C101 S5 125.1(7)
C103 C102 C101 121.7(10)
C103 C102 H102 119.2
C101 C102 H102 119.2
C102 C103 C104 119.6(10)
C102 C103 H103 120.2
C104 C103 H103 120.2
C105 C104 C103 119.0(10)
C105 C104 H104 120.5
C103 C104 H104 120.5
C106 C105 C104 120.3(10)
C106 C105 H105 119.8
C104 C105 H105 119.8
C105 C106 C101 121.0(9)
C105 C106 H106 119.5
C101 C106 H106 119.5
N31 32 C33 108.0(9)
N31 32 C31 123.0(8)
C33 32 C31 129.0(9)
N12 B1 N32 110.0(8)
N12 B1 N22 109.3(7)
N32 B1 N22 109.1(8)
N12 B1 H1 109.5
N32 B1 H1 109.5
N22 B1 H1 109.5
N72 B2 N62 106.9(7)
N72 B2 N82 109.6(8)
N62 B2 N82 108.7(7)
N72 B2 H2 110.5
N62 B2 H2 110.5
N82 B2 H2 110.5
C12 N11 N12 104.9(8)
C12 N11 W1 135.5(7)
N12 N11 W1 119.3(5)
C14 N12 N11 110.2(8)
C14 N12 B1 131.0(8)
N11 N12 B1 118.8(7)
C22 N21 N22 106.4(7)
C22 N21 W1 131.2(6)
N22 N21 W1 122.3(5)
C24 N22 N21 109.4(7)
C24 N22 B1 131.5(8)
N21 N22 B1 119.0(7)
32 N31 N32 107.8(7)
32 N31 W1 130.6(6)
N32 N31 W1 121.6(5)
C34 N32 N31 107.8(7)
C34 N32 B1 131.8(8)
N31 N32 B1 120.3(7)
C62 N61 N62 105.0(7)
C62 N61 W2 136.3(6)
N62 N61 W2 118.4(5)
C64 N62 N61 110.9(7)
C64 N62 B2 128.7(7)
N61 N62 B2 120.3(7)
C72 N71 N72 108.2(7)
C72 N71 W2 131.0(6)
N72 N71 W2 120.8(5)
C74 N72 N71 107.4(7)
C74 N72 B2 131.3(8)
N71 N72 B2 121.3(7)
C82 N81 N82 106.6(7)
C82 N81 W2 131.2(6)
N82 N81 W2 122.0(5)
C84 N82 N81 109.4(7)
C84 N82 B2 129.8(7)
N81 N82 B2 120.8(7)
C41 S2 W1 113.0(3)
C51 S3 W1 116.4(3)
C91 S4 W2 113.7(3)
C101 S5 W2 116.0(3)
O1 W1 N21 94.5(3)
O1 W1 N31 91.7(3)
N21 W1 N31 82.7(2)
O1 W1 N11 172.2(3)
N21 W1 N11 79.8(3)
N31 W1 N11 82.3(3)
O1 W1 S3 100.3(2)
N21 W1 S3 164.9(2)
N31 W1 S3 93.89(19)
N11 W1 S3 85.2(2)
O1 W1 S2 98.7(2)
N21 W1 S2 89.63(18)
N31 W1 S2 167.5(2)
N11 W1 S2 86.72(18)
S3 W1 S2 91.03(9)
O2 W2 N81 96.0(3)
O2 W2 N71 92.9(3)
N81 W2 N71 84.4(3)
O2 W2 N61 171.8(3)
N81 W2 N61 82.5(3)
N71 W2 N61 78.9(3)
O2 W2 S5 100.9(2)
N81 W2 S5 92.5(2)
N71 W2 S5 166.1(2)
N61 W2 S5 87.26(18)
O2 W2 S4 99.4(2)
N81 W2 S4 162.9(2)
N71 W2 S4 87.6(2)
N61 W2 S4 81.17(18)
S5 W2 S4 91.75(9)

loop_
_geom_bond_atom_site_label_1
_geom_bond_atom_site_label_2
_geom_bond_distance
C110 O3 1.48(3)
C110 C111 1.49(2)
C110 H11G 0.9900
C110 H11H 0.9900
C111 C112 1.37(2)
C111 H11J 0.9900
C111 H11I 0.9900
C112 C113 1.41(3)
C112 H11K 0.9900
C112 H11L 0.9900
C113 O3 1.19(4)
C113 H11M 0.9900
C113 H11N 0.9900
C11 C12 1.493(14)
C11 H11A 0.9800
C11 H11B 0.9800
C11 H11C 0.9800
C11 H11D 0.9800
C11 H11E 0.9800
C11 H11F 0.9800
C12 N11 1.358(13)
C12 C13 1.401(15)
C13 C14 1.358(14)
C13 H13 0.9500
C14 N12 1.350(12)
C14 C15 1.501(14)
C15 H15A 0.9800
C15 H15B 0.9800
C15 H15C 0.9800
C15 H15D 0.9800
C15 H15E 0.9800
C15 H15F 0.9800
C21 C22 1.493(13)
C21 H21A 0.9800
C21 H21B 0.9800
C21 H21C 0.9800
C21 H21D 0.9800
C21 H21E 0.9800
C21 H21F 0.9800
C22 N21 1.343(11)
C22 C23 1.364(13)
C23 C24 1.416(13)
C23 H23 0.9500
C24 N22 1.336(11)
C24 C25 1.485(13)
C25 H25A 0.9800
C25 H25B 0.9800
C25 H25C 0.9800
C25 H25D 0.9800
C25 H25E 0.9800
C25 H25F 0.9800
C31 32 1.480(13)
C31 H31A 0.9800
C31 H31B 0.9800
C31 H31C 0.9800
C31 H31D 0.9800
C31 H31E 0.9800
C31 H31F 0.9800
C33 C34 1.358(13)
C33 32 1.379(13)
C33 H33 0.9500
C34 N32 1.341(10)
C34 C35 1.507(12)
C35 H35A 0.9800
C35 H35B 0.9800
C35 H35C 0.9800
C35 H35D 0.9800
C35 H35E 0.9800
C35 H35F 0.9800
C41 C42 1.379(12)
C41 C46 1.380(14)
C41 S2 1.767(9)
C42 C43 1.373(14)
C42 H42 0.9500
C43 C44 1.377(18)
C43 H43 0.9500
C44 C45 1.345(17)
C44 H44 0.9500
C45 C46 1.407(14)
C45 H45 0.9500
C46 H46 0.9500
C51 C52 1.352(14)
C51 C56 1.390(14)
C51 S3 1.783(9)
C52 C53 1.395(15)
C52 H52 0.9500
C53 C54 1.371(17)
C53 H53 0.9500
C54 C55 1.390(15)
C54 H54 0.9500
C55 C56 1.377(14)
C55 H55 0.9500
C56 H56 0.9500
C61 C62 1.489(12)
C61 H61A 0.9800
C61 H61B 0.9800
C61 H61C 0.9800
C61 H61D 0.9800
C61 H61E 0.9800
C61 H61F 0.9800
C62 N61 1.367(11)
C62 C63 1.377(13)
C63 C64 1.386(13)
C63 H63 0.9500
C64 N62 1.347(11)
C64 C65 1.491(12)
C65 H65A 0.9800
C65 H65B 0.9800
C65 H65C 0.9800
C65 H65D 0.9800
C65 H65E 0.9800
C65 H65F 0.9800
C71 C72 1.475(14)
C71 H71A 0.9800
C71 H71B 0.9800
C71 H71C 0.9800
C71 H71D 0.9800
C71 H71E 0.9800
C71 H71F 0.9800
C72 N71 1.353(12)
C72 C73 1.375(13)
C73 C74 1.356(13)
C73 H74 0.9500
C74 N72 1.372(11)
C74 C75 1.490(13)
C75 H75A 0.9800
C75 H75B 0.9800
C75 H75C 0.9800
C75 H75D 0.9800
C75 H75E 0.9800
C75 H75F 0.9800
C81 C82 1.502(12)
C81 H81A 0.9800
C81 H81B 0.9800
C81 H81C 0.9800
C81 H81D 0.9800
C81 H81E 0.9800
C81 H81F 0.9800
C82 N81 1.340(10)
C82 C83 1.389(13)
C83 C84 1.378(12)
C83 H83 0.9500
C84 N82 1.337(10)
C84 C85 1.497(12)
C85 H85A 0.9800
C85 H85B 0.9800
C85 H85C 0.9800
C85 H85D 0.9800
C85 H85E 0.9800
C85 H85F 0.9800
C91 C92 1.384(12)
C91 C96 1.392(11)
C91 S4 1.770(9)
C92 C93 1.376(12)
C92 H92 0.9500
C93 C94 1.367(12)
C93 H93 0.9500
C94 C95 1.366(12)
C94 H94 0.9500
C95 C96 1.387(12)
C95 H95 0.9500
C96 H96 0.9500
C101 C102 1.370(13)
C101 C106 1.387(13)
C101 S5 1.786(10)
C102 C103 1.360(14)
C102 H102 0.9500
C103 C104 1.394(15)
C103 H103 0.9500
C104 C105 1.383(15)
C104 H104 0.9500
C105 C106 1.355(14)
C105 H105 0.9500
C106 H106 0.9500
32 N31 1.356(11)
B1 N12 1.489(13)
B1 N32 1.531(13)
B1 N22 1.548(12)
B1 H1 1.0000
B2 N72 1.525(13)
B2 N62 1.532(12)
B2 N82 1.537(12)
B2 H2 1.0000
N11 N12 1.395(10)
N11 W1 2.325(8)
N21 N22 1.392(10)
N21 W1 2.159(7)
N31 N32 1.377(10)
N31 W1 2.172(7)
N61 N62 1.375(9)
N61 W2 2.331(7)
N71 N72 1.383(10)
N71 W2 2.176(7)
N81 N82 1.374(10)
N81 W2 2.150(7)
O1 W1 1.698(7)
O2 W2 1.689(6)
S2 W1 2.389(2)
S3 W1 2.380(3)
S4 W2 2.392(2)
S5 W2 2.379(2)
